data_7211390
loop_
_publ_author_name
'Tian, Li'
'Niu, Zheng'
'Liu, Zhong-Yi'
'Zhou, Shang-Yong'
'Cheng, Peng'

_publ_section_title
;
 A series of coordination polymers based on a
 5-(3&#x2032;-amine-1&#x2032;H-pyrazol-4&#x2032;-yl)-1H-tetrazole ligand:
 synthesis, structure and properties
;
_journal_issue 46
_journal_name_full CrystEngComm
_journal_page_first 10094
_journal_paper_doi 10.1039/c3ce41462k
_journal_volume 15
_journal_year 2013
_chemical_formula_sum 'C8 H8 N14 O3 Zn'
_chemical_formula_weight 417.71
_chemical_name_systematic
; 
 ? 
;
_space_group_IT_number 14
_symmetry_cell_setting monoclinic
_symmetry_space_group_name_Hall '-P 2ybc'
_symmetry_space_group_name_H-M 'P 1 21/c 1'
_atom_sites_solution_hydrogens geom
_atom_sites_solution_primary direct
_atom_sites_solution_secondary difmap
_audit_creation_method SHELXL-97
_cell_angle_alpha 90.00
_cell_angle_beta 129.908(5)
_cell_angle_gamma 90.00
_cell_formula_units_Z 4
_cell_length_a 8.2502(7)
_cell_length_b 16.8656(10)
_cell_length_c 12.7981(10)
_cell_measurement_temperature 153(2)
_cell_volume 1366.0(2)
_computing_structure_refinement 'SHELXL-97 (Sheldrick, 1997)'
_computing_structure_solution 'SHELXS-97 (Sheldrick, 1990)'
_diffrn_ambient_temperature 153(2)
_diffrn_measured_fraction_theta_full 0.961
_diffrn_measured_fraction_theta_max 0.961
_diffrn_radiation_monochromator graphite
_diffrn_radiation_source 'fine-focus sealed tube'
_diffrn_radiation_type MoK\a
_diffrn_radiation_wavelength 0.71073
_diffrn_reflns_av_R_equivalents 0.0325
_diffrn_reflns_av_sigmaI/netI 0.0286
_diffrn_reflns_limit_h_max 9
_diffrn_reflns_limit_h_min -9
_diffrn_reflns_limit_k_max 20
_diffrn_reflns_limit_k_min -20
_diffrn_reflns_limit_l_max 14
_diffrn_reflns_limit_l_min -15
_diffrn_reflns_number 9219
_diffrn_reflns_theta_full 25.01
_diffrn_reflns_theta_max 25.01
_diffrn_reflns_theta_min 2.40
_exptl_absorpt_coefficient_mu 1.854
_exptl_absorpt_correction_T_max 0.9130
_exptl_absorpt_correction_T_min 0.5242
_exptl_absorpt_correction_type multi-scan
_exptl_crystal_density_diffrn 2.031
_exptl_crystal_density_method 'not measured'
_exptl_crystal_F_000 848
_exptl_crystal_size_max 0.40
_exptl_crystal_size_mid 0.20
_exptl_crystal_size_min 0.05
_refine_diff_density_max 1.905
_refine_diff_density_min -4.460
_refine_diff_density_rms 0.304
_refine_ls_extinction_method none
_refine_ls_goodness_of_fit_ref 1.181
_refine_ls_hydrogen_treatment constr
_refine_ls_matrix_type full
_refine_ls_number_parameters 245
_refine_ls_number_reflns 2323
_refine_ls_number_restraints 102
_refine_ls_restrained_S_all 1.153
_refine_ls_R_factor_all 0.1195
_refine_ls_R_factor_gt 0.1135
_refine_ls_shift/su_max 0.168
_refine_ls_shift/su_mean 0.008
_refine_ls_structure_factor_coef Fsqd
_refine_ls_weighting_details 'calc w=1/[\s^2^(Fo^2^)+(0.0075P)^2^+97.1534P] where P=(Fo^2^+2Fc^2^)/3'
_refine_ls_weighting_scheme calc
_refine_ls_wR_factor_gt 0.2805
_refine_ls_wR_factor_ref 0.2821
_reflns_number_gt 2022
_reflns_number_total 2323
_reflns_threshold_expression >2sigma(I)
_cod_data_source_file c3ce41462k.txt
_cod_data_source_block p090928q
_cod_original_cell_volume 1366.00(18)
_cod_original_sg_symbol_H-M P21/C
_cod_database_code 7211390

loop_
_symmetry_equiv_pos_as_xyz
'x, y, z'
'-x, y+1/2, -z+1/2'
'-x, -y, -z'
'x, -y-1/2, z-1/2'

loop_
_atom_site_label
_atom_site_type_symbol
_atom_site_fract_x
_atom_site_fract_y
_atom_site_fract_z
_atom_site_U_iso_or_equiv
_atom_site_adp_type
_atom_site_occupancy
_atom_site_symmetry_multiplicity
_atom_site_calc_flag
_atom_site_refinement_flags
_atom_site_disorder_assembly
_atom_site_disorder_group
Zn1 Zn 0.7787(2) 0.75154(9) 0.12559(15) 0.0082(4) Uani 1 1 d . . .
C1 C 0.290(2) 0.7625(7) -0.1430(13) 0.010(3) Uani 1 1 d . . .
C2 C 0.343(2) 0.8328(8) -0.1807(13) 0.012(3) Uani 1 1 d . . .
C3 C 0.514(2) 0.8855(8) -0.0900(14) 0.014(3) Uani 1 1 d . . .
C4 C 0.258(2) 0.8608(8) -0.3083(14) 0.013(3) Uani 1 1 d . . .
H4 H 0.1402 0.8409 -0.3916 0.015 Uiso 1 1 calc R . .
C5 C 0.8240(19) 0.7334(7) 0.3904(13) 0.0099(12) Uani 1 1 d U . .
C6 C 0.948(2) 0.6605(8) 0.4243(13) 0.0102(13) Uani 1 1 d U . .
C7 C 0.950(2) 0.6130(8) 0.3349(14) 0.014(3) Uani 1 1 d . . .
C8 C 1.102(2) 0.6260(8) 0.5520(14) 0.014(3) Uani 1 1 d . . .
H8 H 1.1450 0.6433 0.6354 0.017 Uiso 1 1 calc R . .
N1 N 0.4402(16) 0.7271(6) -0.0232(10) 0.0081(16) Uani 1 1 d U . .
N2 N 0.3448(16) 0.6625(6) -0.0207(10) 0.0081(16) Uani 1 1 d U . .
N3 N 0.1489(17) 0.6586(7) -0.1350(11) 0.012(2) Uani 1 1 d . . .
N4 N 0.1098(17) 0.7228(6) -0.2144(11) 0.010(2) Uani 1 1 d . . .
N5 N 0.3758(18) 0.9211(7) -0.2897(11) 0.019(3) Uani 1 1 d . . .
H5 H 0.3562 0.9462 -0.3555 0.022 Uiso 1 1 calc R . .
N6 N 0.5328(19) 0.9397(6) -0.1551(12) 0.014(2) Uani 1 1 d . . .
N7 N 0.6646(18) 0.8801(7) 0.0537(11) 0.015(3) Uani 1 1 d . . .
H7A H 0.6066 0.8982 0.0894 0.018 Uiso 1 1 calc R . .
H7B H 0.7762 0.9111 0.0846 0.018 Uiso 1 1 calc R . .
N8 N 0.7406(17) 0.7734(6) 0.2731(11) 0.0099(12) Uani 1 1 d U . .
N9 N 0.6418(17) 0.8378(6) 0.2745(10) 0.009(2) Uani 1 1 d . . .
N10 N 0.6706(17) 0.8362(6) 0.3863(11) 0.0104(12) Uani 1 1 d U . .
N11 N 0.7846(17) 0.7708(6) 0.4617(11) 0.0100(12) Uani 1 1 d U . .
N12 N 1.1747(18) 0.5632(7) 0.5299(11) 0.016(3) Uani 1 1 d . . .
H12 H 1.2694 0.5316 0.5932 0.019 Uiso 1 1 calc R . .
N13 N 1.0835(19) 0.5546(7) 0.3972(12) 0.017(3) Uani 1 1 d . . .
N14 N 0.8205(16) 0.6259(6) 0.1894(10) 0.009(2) Uani 1 1 d . . .
H14A H 0.6921 0.6047 0.1479 0.010 Uiso 1 1 calc R . .
H14B H 0.8791 0.5995 0.1598 0.010 Uiso 1 1 calc R . .
O1 O 0.4568(19) 0.9748(8) 0.3723(12) 0.036(3) Uani 1 1 d U . .
O2 O 0.046(2) 0.9905(8) 0.4064(14) 0.044(3) Uani 1 1 d U . .
O3 O 0.252(9) 0.752(3) 0.120(5) 0.108(8) Uani 0.50(4) 1 d PU A 1
O3' O 0.125(8) 0.748(3) 0.128(5) 0.108(8) Uani 0.50(4) 1 d PU A 2

loop_
_atom_site_aniso_label
_atom_site_aniso_U_11
_atom_site_aniso_U_22
_atom_site_aniso_U_33
_atom_site_aniso_U_23
_atom_site_aniso_U_13
_atom_site_aniso_U_12
Zn1 0.0069(7) 0.0125(8) 0.0046(7) -0.0002(6) 0.0033(6) -0.0002(6)
C1 0.012(6) 0.008(6) 0.011(6) -0.006(5) 0.008(6) -0.007(5)
C2 0.015(7) 0.010(6) 0.010(6) 0.005(5) 0.007(6) 0.000(5)
C3 0.016(7) 0.008(6) 0.021(7) -0.004(6) 0.013(6) 0.000(5)
C4 0.008(6) 0.015(7) 0.011(6) -0.001(5) 0.004(6) -0.006(5)
C5 0.0100(12) 0.0102(12) 0.0100(12) 0.0001(6) 0.0065(8) 0.0001(6)
C6 0.0102(14) 0.0102(14) 0.0101(14) 0.0002(8) 0.0064(9) 0.0000(8)
C7 0.016(7) 0.016(7) 0.015(7) 0.003(6) 0.012(6) -0.001(6)
C8 0.020(7) 0.011(7) 0.010(6) -0.001(5) 0.010(6) 0.002(5)
N1 0.0081(17) 0.0082(17) 0.0080(17) 0.0001(8) 0.0051(12) -0.0002(8)
N2 0.0082(17) 0.0081(17) 0.0080(17) 0.0002(8) 0.0052(12) -0.0002(8)
N3 0.012(5) 0.014(6) 0.007(5) 0.004(4) 0.005(5) 0.001(4)
N4 0.008(5) 0.007(5) 0.011(5) 0.002(4) 0.005(5) 0.001(4)
N5 0.017(6) 0.023(7) 0.004(5) 0.003(5) 0.002(5) -0.008(5)
N6 0.021(6) 0.007(5) 0.013(6) 0.000(4) 0.012(5) -0.003(5)
N7 0.014(6) 0.024(6) 0.007(5) -0.004(5) 0.006(5) -0.005(5)
N8 0.0100(14) 0.0101(14) 0.0099(13) 0.0000(8) 0.0065(9) 0.0002(8)
N9 0.010(5) 0.011(5) 0.003(5) 0.000(4) 0.002(4) 0.003(4)
N10 0.0104(14) 0.0102(14) 0.0102(14) 0.0001(8) 0.0065(9) 0.0001(8)
N11 0.0102(13) 0.0101(13) 0.0100(13) 0.0001(7) 0.0066(9) 0.0001(7)
N12 0.018(6) 0.014(6) 0.010(5) 0.005(5) 0.006(5) 0.011(5)
N13 0.023(6) 0.013(6) 0.016(6) 0.002(5) 0.014(6) 0.007(5)
N14 0.005(5) 0.010(5) 0.009(5) -0.001(4) 0.004(5) 0.002(4)
O1 0.036(3) 0.036(3) 0.036(3) 0.0002(10) 0.023(2) 0.0002(10)
O2 0.044(3) 0.044(3) 0.044(3) 0.0001(10) 0.029(2) 0.0005(10)
O3 0.108(8) 0.108(8) 0.108(8) 0.0000(8) 0.069(5) 0.0000(8)
O3' 0.108(8) 0.108(8) 0.108(8) 0.0000(8) 0.069(5) 0.0000(8)

loop_
_atom_type_symbol
_atom_type_description
_atom_type_scat_dispersion_real
_atom_type_scat_dispersion_imag
_atom_type_scat_source
C C 0.0033 0.0016 'International Tables Vol C Tables 4.2.6.8 and 6.1.1.4'
H H 0.0000 0.0000 'International Tables Vol C Tables 4.2.6.8 and 6.1.1.4'
N N 0.0061 0.0033 'International Tables Vol C Tables 4.2.6.8 and 6.1.1.4'
O O 0.0106 0.0060 'International Tables Vol C Tables 4.2.6.8 and 6.1.1.4'
Zn Zn 0.2839 1.4301 'International Tables Vol C Tables 4.2.6.8 and 6.1.1.4'

loop_
_geom_angle_atom_site_label_1
_geom_angle_atom_site_label_2
_geom_angle_atom_site_label_3
_geom_angle
_geom_angle_site_symmetry_1
_geom_angle_site_symmetry_3
N8 Zn1 N4 86.6(4) . 4_676
N8 Zn1 N11 174.5(4) . 4_575
N4 Zn1 N11 98.8(4) 4_676 4_575
N8 Zn1 N1 88.4(4) . .
N4 Zn1 N1 175.0(4) 4_676 .
N11 Zn1 N1 86.2(4) 4_575 .
N8 Zn1 N14 85.2(4) . .
N4 Zn1 N14 92.2(4) 4_676 .
N11 Zn1 N14 95.5(4) 4_575 .
N1 Zn1 N14 87.1(4) . .
N8 Zn1 N7 86.4(4) . .
N4 Zn1 N7 97.7(4) 4_676 .
N11 Zn1 N7 92.0(4) 4_575 .
N1 Zn1 N7 82.2(4) . .
N14 Zn1 N7 166.5(4) . .
N4 C1 N1 111.5(11) . .
N4 C1 C2 128.9(12) . .
N1 C1 C2 119.5(11) . .
C4 C2 C3 103.5(12) . .
C4 C2 C1 129.9(12) . .
C3 C2 C1 126.3(12) . .
N6 C3 N7 120.6(12) . .
N6 C3 C2 112.1(12) . .
N7 C3 C2 127.1(13) . .
N5 C4 C2 107.1(12) . .
N5 C4 H4 126.4 . .
C2 C4 H4 126.4 . .
N11 C5 N8 110.6(11) . .
N11 C5 C6 129.2(12) . .
N8 C5 C6 120.1(12) . .
C8 C6 C7 103.8(12) . .
C8 C6 C5 129.0(12) . .
C7 C6 C5 127.1(12) . .
N13 C7 C6 112.4(12) . .
N13 C7 N14 122.3(13) . .
C6 C7 N14 125.3(12) . .
N12 C8 C6 106.1(12) . .
N12 C8 H8 127.0 . .
C6 C8 H8 127.0 . .
C1 N1 N2 105.2(10) . .
C1 N1 Zn1 129.5(9) . .
N2 N1 Zn1 124.6(8) . .
N3 N2 N1 109.5(10) . .
N2 N3 N4 108.7(10) . .
C1 N4 N3 105.2(10) . .
C1 N4 Zn1 137.0(9) . 4_475
N3 N4 Zn1 114.4(8) . 4_475
C4 N5 N6 113.4(11) . .
C4 N5 H5 123.3 . .
N6 N5 H5 123.3 . .
C3 N6 N5 103.7(11) . .
C3 N7 Zn1 111.8(8) . .
C3 N7 H7A 109.2 . .
Zn1 N7 H7A 109.2 . .
C3 N7 H7B 109.2 . .
Zn1 N7 H7B 109.2 . .
H7A N7 H7B 107.9 . .
C5 N8 N9 105.3(10) . .
C5 N8 Zn1 129.1(9) . .
N9 N8 Zn1 125.2(8) . .
N10 N9 N8 108.2(10) . .
N9 N10 N11 110.6(10) . .
C5 N11 N10 105.2(10) . .
C5 N11 Zn1 139.6(9) . 4_576
N10 N11 Zn1 113.1(8) . 4_576
C8 N12 N13 112.9(11) . .
C8 N12 H12 123.6 . .
N13 N12 H12 123.6 . .
C7 N13 N12 104.8(11) . .
C7 N14 Zn1 115.4(8) . .
C7 N14 H14A 108.4 . .
Zn1 N14 H14A 108.4 . .
C7 N14 H14B 108.4 . .
Zn1 N14 H14B 108.4 . .
H14A N14 H14B 107.5 . .

loop_
_geom_bond_atom_site_label_1
_geom_bond_atom_site_label_2
_geom_bond_distance
_geom_bond_site_symmetry_2
Zn1 N8 2.136(11) .
Zn1 N4 2.160(11) 4_676
Zn1 N11 2.162(11) 4_575
Zn1 N1 2.185(10) .
Zn1 N14 2.217(11) .
Zn1 N7 2.307(12) .
C1 N4 1.325(17) .
C1 N1 1.343(17) .
C1 C2 1.447(18) .
C2 C4 1.383(18) .
C2 C3 1.426(19) .
C3 N6 1.311(18) .
C3 N7 1.415(18) .
C4 N5 1.317(18) .
C4 H4 0.9300 .
C5 N11 1.311(17) .
C5 N8 1.362(16) .
C5 C6 1.475(17) .
C6 C8 1.400(18) .
C6 C7 1.404(19) .
C7 N13 1.303(18) .
C7 N14 1.450(17) .
C8 N12 1.333(18) .
C8 H8 0.9300 .
N1 N2 1.355(15) .
N2 N3 1.312(15) .
N3 N4 1.375(15) .
N4 Zn1 2.160(11) 4_475
N5 N6 1.371(16) .
N5 H5 0.8600 .
N7 H7A 0.9000 .
N7 H7B 0.9000 .
N8 N9 1.364(15) .
N9 N10 1.292(15) .
N10 N11 1.367(15) .
N11 Zn1 2.162(11) 4_576
N12 N13 1.354(16) .
N12 H12 0.8600 .
N14 H14A 0.9000 .
N14 H14B 0.9000 .
